data_4313400
loop_
_publ_author_name
'Monica Baldini'
'Marisa Belicchi-Ferrari'
'Franco Bisceglie'
'Giorgio Pelosi'
'Silvana Pinelli'
'Pieralberto Tarasconi'

_publ_contact_author 'M. Belicchi Ferrari'
_publ_contact_author_email marisa.ferrari@unipr.it
_publ_section_title
;
 Cu(II) Complexes with Heterocyclic Substituted Thiosemicarbazones: The
 Case of 5-Formyluracil. Synthesis, Characterization, X-ray Structures,
 DNA Interaction Studies, and Biological Activity
;
_journal_name_full 'Inorganic Chemistry'
_journal_page_first 2049
_journal_page_last 2055
_journal_paper_doi 10.1021/ic026131d
_journal_volume 42
_journal_year 2003
_chemical_formula_sum 'C7 H11 Cl2 Cu N5 O3 S'
_chemical_formula_weight 379.71
_chemical_name_systematic ?
_space_group_IT_number 14
_symmetry_space_group_name_Hall '-P 2ybc'
_symmetry_space_group_name_H-M 'P 1 21/c 1'
_cell_angle_alpha 90.00(0)
_cell_angle_beta 101.76(1)
_cell_angle_gamma 90.00(0)
_cell_formula_units_Z 4.00
_cell_length_a 9.077(1)
_cell_length_b 9.444(1)
_cell_length_c 15.499(2)
_cell_volume 1300.7(3)
_exptl_crystal_colour green
_exptl_crystal_description ?
_refine_ls_number_reflns 2691
_refine_ls_R_factor_all 0.0324
_refine_ls_R_factor_obs 0.0266
_refine_ls_wR_factor_all 0.0731
_cod_data_source_file ic026131dsi20021220_062552_1.cif
_cod_data_source_block (I)
_cod_depositor_comments
;
 Changing the _atom_site_occupancy data item value from '.' to '1'
 for all fully occupied atom sites.

 Antanas Vaitkus,
 2017-02-19
;
_cod_original_formula_sum 'C7 H11 N5 O3 S1 Cl2 Cu1 '
_cod_database_code 4313400

loop_
_symmetry_equiv_pos_as_xyz
x,y,z
-x,-y,-z
-x,y+1/2,-z+1/2
x,-y+1/2,z+1/2

loop_
_atom_site_label
_atom_site_fract_x
_atom_site_fract_y
_atom_site_fract_z
_atom_site_U_iso_or_equiv
_atom_site_adp_type
_atom_site_type_symbol
_atom_site_calc_flag
_atom_site_occupancy
_atom_site_disorder_group
Cu1 -0.13820(3) 0.06649(3) 0.38305(2) 0.0294(1) Uani Cu . 1 .
Cl1 -0.23335(6) 0.27789(6) 0.41302(4) 0.0405(2) Uani Cl . 1 .
Cl2 -0.25276(7) 0.02019(6) 0.21258(4) 0.0365(2) Uani Cl . 1 .
S1 -0.30830(6) -0.04533(6) 0.44682(4) 0.0341(2) Uani S . 1 .
O1 0.0380(2) 0.1614(2) 0.3487(1) 0.0338(5) Uani O . 1 .
O2 0.4472(2) 0.2236(2) 0.2301(1) 0.0459(6) Uani O . 1 .
O1W -0.0179(3) 0.0014(2) 0.0946(2) 0.0622(9) Uani O . 1 .
N1 -0.2911(3) -0.3213(2) 0.4825(2) 0.0416(7) Uani N . 1 .
N2 -0.1005(2) -0.2324(2) 0.4236(1) 0.0345(7) Uani N . 1 .
N3 -0.0314(2) -0.1203(2) 0.3904(1) 0.0283(6) Uani N . 1 .
N4 0.3919(2) -0.0028(2) 0.2649(1) 0.0327(6) Uani N . 1 .
N5 0.2434(2) 0.1856(2) 0.2908(1) 0.0314(6) Uani N . 1 .
C1 -0.2305(2) -0.2097(2) 0.4507(1) 0.0311(7) Uani C . 1 .
C2 0.0890(2) -0.1502(2) 0.3625(1) 0.0295(6) Uani C . 1 .
C3 0.1764(2) -0.0472(2) 0.3263(1) 0.0274(6) Uani C . 1 .
C4 0.3003(3) -0.0921(3) 0.2967(1) 0.0307(7) Uani C . 1 .
C5 0.3682(2) 0.1420(2) 0.2595(1) 0.0311(7) Uani C . 1 .
C6 0.1440(2) 0.1026(2) 0.3234(1) 0.0267(6) Uani C . 1 .
C7 -0.4396(3) -0.3172(3) 0.5059(2) 0.0480(9) Uani C . 1 .
H1 -0.4432(42) -0.3881(43) 0.5504(25) 0.082(11) Uiso H . 1 .
H2 -0.5125(40) -0.3457(38) 0.4566(22) 0.0667(98) Uiso H . 1 .
H1W -0.0619(41) 0.0008(38) 0.1320(23) 0.063(11) Uiso H . 1 .
H3 -0.4586(38) -0.2253(40) 0.5291(20) 0.0641(96) Uiso H . 1 .
H2W 0.0199(46) -0.0656(45) 0.0913(25) 0.075(13) Uiso H . 1 .
H4 -0.2415(40) -0.3950(43) 0.4914(23) 0.071(11) Uiso H . 1 .
H5 -0.0579(29) -0.3182(30) 0.4250(15) 0.0355(65) Uiso H . 1 .
H6 0.1232(31) -0.2377(31) 0.3672(16) 0.0427(74) Uiso H . 1 .
H7 0.3272(31) -0.1779(33) 0.2983(16) 0.0414(73) Uiso H . 1 .
H8 0.4650(32) -0.0280(29) 0.2464(17) 0.0356(69) Uiso H . 1 .
H9 0.2240(28) 0.2713(30) 0.2893(15) 0.0308(63) Uiso H . 1 .

loop_
_atom_site_aniso_label
_atom_site_aniso_U_11
_atom_site_aniso_U_22
_atom_site_aniso_U_33
_atom_site_aniso_U_23
_atom_site_aniso_U_13
_atom_site_aniso_U_12
Cu1 0.0269(2) 0.0233(2) 0.0401(2) 0.0010(1) 0.0120(1) 0.0016(1)
Cl1 0.0379(3) 0.0298(3) 0.0577(3) -0.0020(2) 0.0190(3) 0.0055(2)
Cl2 0.0421(3) 0.0268(3) 0.0420(3) -0.0006(2) 0.0117(2) 0.0015(2)
S1 0.0305(3) 0.0322(3) 0.0424(3) 0.0024(2) 0.0142(2) 0.0012(2)
O1 0.0283(8) 0.0218(7) 0.0553(9) -0.0012(6) 0.0181(7) 0.0017(6)
O2 0.0350(9) 0.0365(9) 0.0718(12) 0.0096(8) 0.0244(8) -0.0015(7)
O1W 0.0847(16) 0.0328(11) 0.0846(16) 0.0106(11) 0.0536(14) 0.0113(11)
N1 0.0374(11) 0.0346(11) 0.0549(12) 0.0119(9) 0.0145(9) -0.0012(9)
N2 0.0342(10) 0.0236(9) 0.0481(11) 0.0066(8) 0.0143(8) 0.0014(8)
N3 0.0276(9) 0.0231(9) 0.0348(9) 0.0027(7) 0.0080(7) -0.0015(7)
N4 0.0276(9) 0.0298(10) 0.0442(10) -0.0011(8) 0.0154(8) 0.0033(8)
N5 0.0281(9) 0.0211(10) 0.0470(11) 0.0010(8) 0.0124(8) 0.0014(7)
C1 0.0301(11) 0.0307(11) 0.0320(10) 0.0028(8) 0.0046(8) -0.0026(9)
C2 0.0307(11) 0.0209(10) 0.0375(11) 0.0009(8) 0.0081(9) 0.0020(8)
C3 0.0262(10) 0.0239(10) 0.0324(10) -0.0013(8) 0.0065(8) 0.0007(8)
C4 0.0311(11) 0.0242(11) 0.0378(11) 0.0003(8) 0.0097(9) 0.0032(9)
C5 0.0246(10) 0.0317(11) 0.0374(11) 0.0008(9) 0.0074(8) -0.0013(9)
C6 0.0243(10) 0.0236(10) 0.0317(10) -0.0003(8) 0.0047(8) -0.0010(8)
C7 0.0362(14) 0.0522(17) 0.0579(16) 0.0118(14) 0.0151(13) -0.0094(12)

loop_
_atom_type_symbol
_atom_type_number_in_cell
_atom_type_description
_atom_type_scat_dispersion_real
_atom_type_scat_dispersion_imag
_atom_type_scat_source
Cu 4 'Copper      ' 0.3201 1.2651 'Int. Tab. C, 4.2.6.8, 6.1.1.4'
Cl 8 'Chlorine    ' 0.1484 0.1585 'Int. Tab. C, 4.2.6.8, 6.1.1.4'
'S ' 4 'Sulphur     ' 0.1246 0.1234 'Int. Tab. C, 4.2.6.8, 6.1.1.4'
'O ' 12 'Oxygen      ' 0.0106 0.0060 'Int. Tab. C, 4.2.6.8, 6.1.1.4'
'N ' 20 'Nitrogen    ' 0.0061 0.0033 'Int. Tab. C, 4.2.6.8, 6.1.1.4'
'C ' 28 'Carbon      ' 0.0033 0.0016 'Int. Tab. C, 4.2.6.8, 6.1.1.4'
'H ' 44 'Hydrogen    ' 0.0000 0.0000 'Int. Tab. C, 4.2.6.8, 6.1.1.4'

loop_
_geom_angle_atom_site_label_1
_geom_angle_atom_site_label_2
_geom_angle_atom_site_label_3
_geom_angle
_geom_angle_site_symmetry_1
_geom_angle_site_symmetry_2
_geom_angle_site_symmetry_3
_geom_angle_publ_flag
Cl1 Cu1 Cl2 105.1(0) . . . no
Cl1 Cu1 S1 89.9(0) . . . no
Cl1 Cu1 O1 91.1(1) . . . no
Cl1 Cu1 N3 165.0(1) . . . no
Cl2 Cu1 S1 101.2(0) . . . no
Cl2 Cu1 O1 88.9(1) . . . no
Cl2 Cu1 N3 89.9(1) . . . no
S1 Cu1 O1 169.2(1) . . . no
S1 Cu1 N3 86.0(1) . . . no
O1 Cu1 N3 90.3(1) . . . no
Cu1 S1 C1 97.2(1) . . . no
Cu1 O1 C6 126.7(2) . . . no
H1W O1W H2W 112(4) . . . no
C1 N1 C7 122.8(2) . . . no
C1 N1 H4 119(3) . . . no
C7 N1 H4 119(3) . . . no
N3 N2 C1 119.1(2) . . . no
N3 N2 H5 118(2) . . . no
C1 N2 H5 122(2) . . . no
Cu1 N3 N2 116.4(1) . . . no
Cu1 N3 C2 127.4(2) . . . no
N2 N3 C2 116.0(2) . . . no
C4 N4 C5 122.8(2) . . . no
C4 N4 H8 124(2) . . . no
C5 N4 H8 113(2) . . . no
C5 N5 C6 127.5(2) . . . no
C5 N5 H9 118(2) . . . no
C6 N5 H9 115(2) . . . no
S1 C1 N1 122.4(2) . . . no
S1 C1 N2 121.2(2) . . . no
N1 C1 N2 116.4(2) . . . no
N3 C2 C3 123.8(2) . . . no
N3 C2 H6 119(2) . . . no
C3 C2 H6 117(2) . . . no
C2 C3 C4 118.6(2) . . . no
C2 C3 C6 123.3(2) . . . no
C4 C3 C6 118.1(2) . . . no
N4 C4 C3 122.7(2) . . . no
N4 C4 H7 115(2) . . . no
C3 C4 H7 123(2) . . . no
O2 C5 N4 123.9(2) . . . no
O2 C5 N5 122.4(2) . . . no
N4 C5 N5 113.6(2) . . . no
O1 C6 N5 118.2(2) . . . no
O1 C6 C3 126.5(2) . . . no
N5 C6 C3 115.3(2) . . . no
N1 C7 H1 109(2) . . . no
N1 C7 H2 109(2) . . . no
N1 C7 H3 111(2) . . . no
H1 C7 H2 105(3) . . . no
H1 C7 H3 109(3) . . . no
H2 C7 H3 114(3) . . . no
O1W H1W H2W 33(2) . . . no
O1W H2W H1W 35(3) . . . no

loop_
_geom_bond_atom_site_label_1
_geom_bond_atom_site_label_2
_geom_bond_distance
_geom_bond_site_symmetry_1
_geom_bond_site_symmetry_2
_geom_bond_publ_flag
Cu1 Cl1 2.2608(7) . . no
Cu1 Cl2 2.6708(7) . . no
Cu1 S1 2.2579(7) . . no
Cu1 O1 1.998(2) . . no
Cu1 N3 2.005(2) . . no
S1 C1 1.701(2) . . no
O1 C6 1.242(3) . . no
O2 C5 1.203(3) . . no
O1W H1W 0.77(4) . . no
O1W H2W 0.73(4) . . no
N1 C1 1.329(3) . . no
N1 C7 1.465(4) . . no
N1 H4 0.83(3) . . no
N2 N3 1.382(3) . . no
N2 C1 1.348(3) . . no
N2 H5 0.90(2) . . no
N3 C2 1.286(3) . . no
N4 C4 1.346(3) . . no
N4 C5 1.384(3) . . no
N4 H8 0.81(3) . . no
N5 C5 1.384(3) . . no
N5 C6 1.367(3) . . no
N5 H9 0.83(2) . . no
C2 C3 1.439(3) . . no
C2 H6 0.88(2) . . no
C3 C4 1.366(3) . . no
C3 C6 1.444(3) . . no
C4 H7 0.85(3) . . no
C7 H1 0.97(4) . . no
C7 H2 0.94(3) . . no
C7 H3 0.97(3) . . no
H1W H2W 1.24(5) . . no
H1W H2W 1.2379(5) . . no

loop_
_geom_torsion_atom_site_label_1
_geom_torsion_atom_site_label_2
_geom_torsion_atom_site_label_3
_geom_torsion_atom_site_label_4
_geom_torsion
_geom_torsion_site_symmetry_1
_geom_torsion_site_symmetry_2
_geom_torsion_site_symmetry_3
_geom_torsion_site_symmetry_4
_geom_torsion_publ_flag
Cl1 Cu1 S1 C1 -168.4(1) . . . . no
Cl2 Cu1 S1 C1 86.2(1) . . . . no
O1 Cu1 S1 C1 -73.0(3) . . . . no
N3 Cu1 S1 C1 -2.9(1) . . . . no
Cl1 Cu1 O1 C6 179.7(2) . . . . no
Cl2 Cu1 O1 C6 -75.3(2) . . . . no
S1 Cu1 O1 C6 84.4(3) . . . . no
N3 Cu1 O1 C6 14.6(2) . . . . no
Cl1 Cu1 N3 N2 77.5(3) . . . . no
Cl1 Cu1 N3 C2 -107.5(2) . . . . no
Cl2 Cu1 N3 N2 -98.2(1) . . . . no
Cl2 Cu1 N3 C2 76.8(2) . . . . no
S1 Cu1 N3 N2 2.9(1) . . . . no
S1 Cu1 N3 C2 177.9(2) . . . . no
O1 Cu1 N3 N2 172.8(2) . . . . no
O1 Cu1 N3 C2 -12.2(2) . . . . no
Cu1 S1 C1 N1 -178.8(2) . . . . no
Cu1 S1 C1 N2 3.2(2) . . . . no
Cu1 O1 C6 N5 170.8(1) . . . . no
Cu1 O1 C6 C3 -10.5(3) . . . . no
C7 N1 C1 S1 8.4(3) . . . . no
C7 N1 C1 N2 -173.4(2) . . . . no
H4 N1 C1 S1 -168(3) . . . . no
H4 N1 C1 N2 9(3) . . . . no
C1 N1 C7 H1 -153(2) . . . . no
C1 N1 C7 H2 92(2) . . . . no
C1 N1 C7 H3 -33(2) . . . . no
H4 N1 C7 H1 23(4) . . . . no
H4 N1 C7 H2 -90(4) . . . . no
H4 N1 C7 H3 143(4) . . . . no
C1 N2 N3 Cu1 -1.7(3) . . . . no
C1 N2 N3 C2 -177.3(2) . . . . no
H5 N2 N3 Cu1 177(2) . . . . no
H5 N2 N3 C2 1(2) . . . . no
N3 N2 C1 S1 -1.4(3) . . . . no
N3 N2 C1 N1 -179.6(2) . . . . no
H5 N2 C1 S1 -179(2) . . . . no
H5 N2 C1 N1 2(2) . . . . no
Cu1 N3 C2 C3 5.4(3) . . . . no
Cu1 N3 C2 H6 -176(2) . . . . no
N2 N3 C2 C3 -179.6(2) . . . . no
N2 N3 C2 H6 -1(2) . . . . no
C5 N4 C4 C3 -0.1(4) . . . . no
C5 N4 C4 H7 -177(2) . . . . no
H8 N4 C4 C3 -178(2) . . . . no
H8 N4 C4 H7 3(3) . . . . no
C4 N4 C5 O2 -178.8(2) . . . . no
C4 N4 C5 N5 0.9(3) . . . . no
H8 N4 C5 O2 0(2) . . . . no
H8 N4 C5 N5 180(2) . . . . no
C6 N5 C5 O2 178.2(2) . . . . no
C6 N5 C5 N4 -1.5(3) . . . . no
H9 N5 C5 O2 0(2) . . . . no
H9 N5 C5 N4 180(2) . . . . no
C5 N5 C6 O1 179.9(2) . . . . no
C5 N5 C6 C3 1.1(3) . . . . no
H9 N5 C6 O1 0(2) . . . . no
H9 N5 C6 C3 180(2) . . . . no
N3 C2 C3 C4 -178.4(2) . . . . no
N3 C2 C3 C6 4.6(3) . . . . no
H6 C2 C3 C4 4(2) . . . . no
H6 C2 C3 C6 -172(2) . . . . no
C2 C3 C4 N4 -177.4(2) . . . . no
C2 C3 C4 H7 1(2) . . . . no
C6 C3 C4 N4 -0.3(3) . . . . no
C6 C3 C4 H7 178(2) . . . . no
C2 C3 C6 O1 -1.9(4) . . . . no
C2 C3 C6 N5 176.8(2) . . . . no
C4 C3 C6 O1 -178.9(2) . . . . no
C4 C3 C6 N5 -0.2(3) . . . . no
